data_1526697
loop_
_publ_author_name
'Stoewe, K.'

_publ_section_title
;
 Die Kristallstruktur von Pr Te2
;
_journal_name_full 'Zeitschrift fuer Anorganische und Allgemeine Chemie'
_journal_page_first 803
_journal_page_last 811
_journal_volume 626
_journal_year 2000
_chemical_formula_sum 'Pr Te2'
_space_group_IT_number 75
_symmetry_space_group_name_Hall 'P 4'
_symmetry_space_group_name_H-M 'P 4'
_cell_angle_alpha 90
_cell_angle_beta 90
_cell_angle_gamma 90
_cell_formula_units_Z 16
_cell_length_a 8.968
_cell_length_b 8.968
_cell_length_c 18.119
_cell_volume 1457.221
_citation_journal_id_ASTM ZAACAB
_cod_data_source_file Stoewe_ZAACAB_2000_797.cif
_cod_data_source_block Pr1Te2
_cod_original_formula_sum 'Pr1 Te2'
_cod_database_code 1526697

loop_
_symmetry_equiv_pos_as_xyz
x,y,z
-y,x,z
-x,-y,z
y,-x,z

loop_
_atom_site_label
_atom_site_type_symbol
_atom_site_fract_x
_atom_site_fract_y
_atom_site_fract_z
_atom_site_occupancy
_atom_site_U_iso_or_equiv
Te18 Te-1 0.2502 0.2501 0.683 1 0.0
Pr8 Pr+3 0.2488 0.2513 0.8629 1 0.0
Te6 Te-1 0.5131 0.2791 0.4991 0.258 0.0
Te4 Te-1 0.5095 0.2605 0.9989 0.488 0.0
Pr2 Pr+3 0 0 0.6365 1 0.0
Te1 Te-1 0.2599 0.011 0.9974 0.512 0.0
Pr1 Pr+3 0 0 0.1355 1 0.0
Te12 Te-1 0 0 0.8154 1 0.0
Te7 Te-1 0.5062 0.2401 0.4991 0.386 0.0
Pr7 Pr+3 0.2497 0.2505 0.3633 1 0.0
Te8 Te-1 0.2554 0.017 0.4985 0.352 0.0
Te11 Te-1 0 0 0.3153 1 0.0
Te15 Te-1 0 0.5 0.3153 1 0.0
Pr6 Pr+3 0 0.5 0.6366 1 0.0
Pr3 Pr+3 0.5 0.5 0.1367 1 0.0
Te13 Te-1 0.5 0.5 0.3171 1 0.0
Te14 Te-1 0.5 0.5 0.8143 1 0.0
Te5 Te-1 0.4788 0.2478 0.4985 0.352 0.0
Te3 Te-1 0.4876 0.2397 0.9984 0.512 0.0
Te9 Te-1 0.2219 0.9848 0.4995 0.258 0.0
Te2 Te-1 0.2382 0.9912 0.9981 0.488 0.0
Te16 Te-1 0 0.5 0.8155 1 0.0
Pr5 Pr+3 0 0.5 0.136 1 0.0
Te10 Te-1 0.2579 0.9931 0.4983 0.386 0.0
Pr4 Pr+3 0.5 0.5 0.6362 1 0.0
Te17 Te-1 0.2495 0.2504 0.1829 1 0.0
